data_8102422
loop_
_publ_author_name
'Yu Zhang'
'Jian-Ying Zhao'
'Guo-Dong Tang'

_publ_section_title
;
 Crystal structure of
 tetrapyridyl(5-amino-2,4,6-triiodoisophthalato-kO)copper(II)
 monohydrate, Cu(C5H5N)4(C8H2I3NO4) &#x00B7; H2O
;
_journal_issue 2
_journal_name_full 'Zeitschrift f\"ur Kristallographie - New Crystal Structures'
_journal_page_first 221
_journal_volume 224
_journal_year 2009
_chemical_formula_sum 'C28 H24 Cu I3 N5 O5'
_chemical_formula_weight 954.76
_space_group_IT_number 14
_symmetry_cell_setting monoclinic
_symmetry_space_group_name_Hall '-P 2ybc'
_symmetry_space_group_name_H-M 'P 1 21/c 1'
_atom_sites_solution_hydrogens geom
_atom_sites_solution_primary direct
_atom_sites_solution_secondary difmap
_audit_creation_method SHELXL-97
_cell_angle_alpha 90.00
_cell_angle_beta 91.0540(10)
_cell_angle_gamma 90.00
_cell_formula_units_Z 4
_cell_length_a 8.7712(8)
_cell_length_b 19.4724(18)
_cell_length_c 18.0142(17)
_cell_measurement_reflns_used 5160
_cell_measurement_temperature 296(2)
_cell_measurement_theta_max 24.97
_cell_measurement_theta_min 2.32
_cell_volume 3076.2(5)
_computing_structure_refinement 'SHELXL-97 (Sheldrick, 1997)'
_computing_structure_solution 'SHELXS-97 (Sheldrick, 1990)'
_diffrn_ambient_temperature 296(2)
_diffrn_measured_fraction_theta_full 0.986
_diffrn_measured_fraction_theta_max 0.986
_diffrn_measurement_device_type 'CCD area detector'
_diffrn_measurement_method 'phi and omega scans'
_diffrn_radiation_monochromator graphite
_diffrn_radiation_source 'fine-focus sealed tube'
_diffrn_radiation_type MoK\a
_diffrn_radiation_wavelength 0.71073
_diffrn_reflns_av_R_equivalents 0.0422
_diffrn_reflns_av_sigmaI/netI 0.0411
_diffrn_reflns_limit_h_max 10
_diffrn_reflns_limit_h_min -10
_diffrn_reflns_limit_k_max 23
_diffrn_reflns_limit_k_min -22
_diffrn_reflns_limit_l_max 21
_diffrn_reflns_limit_l_min -22
_diffrn_reflns_number 22595
_diffrn_reflns_theta_full 26.00
_diffrn_reflns_theta_max 26.00
_diffrn_reflns_theta_min 1.54
_exptl_absorpt_coefficient_mu 3.767
_exptl_absorpt_correction_type none
_exptl_crystal_colour 'royal purple'
_exptl_crystal_density_diffrn 2.062
_exptl_crystal_density_method 'not measured'
_exptl_crystal_description block
_exptl_crystal_F_000 1820
_exptl_crystal_size_max 0.17
_exptl_crystal_size_mid 0.19
_exptl_crystal_size_min 0.16
_refine_diff_density_max 2.529
_refine_diff_density_min -1.016
_refine_diff_density_rms 0.154
_refine_ls_extinction_method none
_refine_ls_goodness_of_fit_ref 1.022
_refine_ls_hydrogen_treatment mixed
_refine_ls_matrix_type full
_refine_ls_number_parameters 379
_refine_ls_number_reflns 5968
_refine_ls_number_restraints 0
_refine_ls_restrained_S_all 1.022
_refine_ls_R_factor_all 0.0664
_refine_ls_R_factor_gt 0.0496
_refine_ls_shift/su_max 0.002
_refine_ls_shift/su_mean 0.000
_refine_ls_structure_factor_coef Fsqd
_refine_ls_weighting_details 'calc w=1/[\s^2^(Fo^2^)+(0.0822P)^2^+1.8837P] where P=(Fo^2^+2Fc^2^)/3'
_refine_ls_weighting_scheme calc
_refine_ls_wR_factor_gt 0.1252
_refine_ls_wR_factor_ref 0.1344
_reflns_number_gt 4637
_reflns_number_total 5968
_reflns_threshold_expression >2sigma(I)
_cod_data_source_file 1267-2539.cff
_cod_data_source_block 1
_cod_depositor_comments
;
The following automatic conversions were performed:
'_symmetry_cell_setting' value 'Monoclinic' changed to 'monoclinic'
according to '/home/saulius/struct/CIF-dictionaries/cif_core.dic'
dictionary named 'cif_core.dic' version 2.4.1 from 2010-06-29.

Automatic conversion script
Id: cif_fix_enum 1555 2011-01-17 13:19:09Z saulius 
;
_cod_original_sg_symbol_H-M 'P2(1)/c  '
_cod_database_code 8102422

loop_
_symmetry_equiv_pos_as_xyz
'x, y, z'
'-x, y+1/2, -z+1/2'
'-x, -y, -z'
'x, -y-1/2, z-1/2'

loop_
_atom_site_label
_atom_site_type_symbol
_atom_site_fract_x
_atom_site_fract_y
_atom_site_fract_z
_atom_site_U_iso_or_equiv
_atom_site_adp_type
_atom_site_occupancy
_atom_site_symmetry_multiplicity
_atom_site_calc_flag
_atom_site_refinement_flags
_atom_site_disorder_assembly
_atom_site_disorder_group
C1 C 0.5953(6) -0.0196(3) 0.2332(3) 0.0337(14) Uani 1 1 d . . .
C2 C 0.6046(7) 0.0068(3) 0.1623(4) 0.0383(15) Uani 1 1 d . . .
C3 C 0.7444(7) 0.0325(3) 0.1406(3) 0.0324(14) Uani 1 1 d . . .
C4 C 0.8659(7) 0.0424(3) 0.1907(3) 0.0273(13) Uani 1 1 d . . .
C5 C 0.8488(6) 0.0192(3) 0.2630(3) 0.0244(12) Uani 1 1 d . . .
C6 C 0.7159(6) -0.0133(3) 0.2843(3) 0.0280(12) Uani 1 1 d . . .
C7 C 1.0128(6) 0.0748(3) 0.1651(3) 0.0245(12) Uani 1 1 d . . .
C8 C 0.7011(7) -0.0439(4) 0.3627(4) 0.0382(16) Uani 1 1 d . . .
C9 C 1.4456(8) 0.2574(4) 0.2009(4) 0.0474(18) Uani 1 1 d . . .
H9 H 1.4390 0.2992 0.1761 0.057 Uiso 1 1 calc R . .
C10 C 1.5800(8) 0.2395(4) 0.2366(5) 0.064(2) Uani 1 1 d . . .
H10 H 1.6635 0.2689 0.2348 0.077 Uiso 1 1 calc R . .
C11 C 1.5914(9) 0.1804(4) 0.2739(4) 0.056(2) Uani 1 1 d . . .
H11 H 1.6819 0.1686 0.2985 0.067 Uiso 1 1 calc R . .
C12 C 1.4699(8) 0.1382(4) 0.2754(4) 0.0447(17) Uani 1 1 d . . .
H12 H 1.4752 0.0969 0.3014 0.054 Uiso 1 1 calc R . .
C13 C 1.3378(8) 0.1566(3) 0.2381(4) 0.0405(15) Uani 1 1 d . . .
H13 H 1.2552 0.1267 0.2387 0.049 Uiso 1 1 calc R . .
C14 C 1.0000(8) 0.2329(3) 0.2985(4) 0.0410(16) Uani 1 1 d . . .
H14 H 1.0068 0.1863 0.2876 0.049 Uiso 1 1 calc R . .
C15 C 0.9442(8) 0.2518(4) 0.3666(4) 0.0475(18) Uani 1 1 d . . .
H15 H 0.9152 0.2190 0.4012 0.057 Uiso 1 1 calc R . .
C16 C 0.9332(9) 0.3202(4) 0.3815(4) 0.056(2) Uani 1 1 d . . .
H16 H 0.8978 0.3351 0.4271 0.067 Uiso 1 1 calc R . .
C17 C 0.9745(10) 0.3661(4) 0.3290(4) 0.062(2) Uani 1 1 d . . .
H17 H 0.9638 0.4129 0.3378 0.074 Uiso 1 1 calc R . .
C18 C 1.0312(8) 0.3439(3) 0.2638(4) 0.0403(15) Uani 1 1 d . . .
H18 H 1.0621 0.3762 0.2291 0.048 Uiso 1 1 calc R . .
C19 C 0.8176(7) 0.2481(4) 0.0819(4) 0.0485(18) Uani 1 1 d . . .
H19 H 0.8180 0.2030 0.0989 0.058 Uiso 1 1 calc R . .
C20 C 0.6915(8) 0.2727(5) 0.0454(5) 0.063(2) Uani 1 1 d . . .
H20 H 0.6076 0.2442 0.0376 0.076 Uiso 1 1 calc R . .
C21 C 0.6870(8) 0.3394(5) 0.0198(5) 0.060(2) Uani 1 1 d . . .
H21 H 0.6013 0.3563 -0.0052 0.072 Uiso 1 1 calc R . .
C22 C 0.8121(9) 0.3800(4) 0.0322(4) 0.058(2) Uani 1 1 d . . .
H22 H 0.8137 0.4255 0.0163 0.070 Uiso 1 1 calc R . .
C23 C 0.9375(8) 0.3510(3) 0.0695(4) 0.0456(17) Uani 1 1 d . . .
H23 H 1.0234 0.3782 0.0774 0.055 Uiso 1 1 calc R . .
C24 C 1.2472(8) 0.1609(3) 0.0262(4) 0.0435(16) Uani 1 1 d . . .
H24 H 1.2174 0.1244 0.0560 0.052 Uiso 1 1 calc R . .
C25 C 1.3150(10) 0.1469(4) -0.0406(4) 0.060(2) Uani 1 1 d . . .
H25 H 1.3329 0.1018 -0.0550 0.072 Uiso 1 1 calc R . .
C26 C 1.3558(10) 0.2007(4) -0.0857(4) 0.060(2) Uani 1 1 d . . .
H26 H 1.3988 0.1924 -0.1317 0.072 Uiso 1 1 calc R . .
C27 C 1.3322(8) 0.2664(4) -0.0620(4) 0.0475(18) Uani 1 1 d . . .
H27 H 1.3602 0.3035 -0.0913 0.057 Uiso 1 1 calc R . .
C28 C 1.2667(7) 0.2770(3) 0.0057(3) 0.0373(15) Uani 1 1 d . . .
H28 H 1.2524 0.3220 0.0215 0.045 Uiso 1 1 calc R . .
Cu1 Cu 1.12542(8) 0.24404(4) 0.14846(4) 0.03007(19) Uani 1 1 d . . .
I1 I 0.38988(5) -0.06302(3) 0.26742(3) 0.05874(19) Uani 1 1 d . . .
I2 I 0.77646(8) 0.05527(3) 0.02739(3) 0.0732(2) Uani 1 1 d . . .
I3 I 1.02689(5) 0.03515(2) 0.34173(2) 0.03734(15) Uani 1 1 d . . .
N1 N 0.4802(7) 0.0040(3) 0.1133(3) 0.0546(17) Uani 1 1 d . . .
H1A H 0.3962 -0.0145 0.1271 0.066 Uiso 1 1 calc R . .
H1B H 0.4873 0.0206 0.0693 0.066 Uiso 1 1 calc R . .
N2 N 1.3236(5) 0.2154(2) 0.2012(3) 0.0293(11) Uani 1 1 d . . .
N3 N 1.0443(5) 0.2775(2) 0.2477(3) 0.0293(11) Uani 1 1 d . . .
N4 N 0.9412(6) 0.2875(3) 0.0940(3) 0.0344(12) Uani 1 1 d . . .
N5 N 1.2225(6) 0.2259(3) 0.0500(3) 0.0343(12) Uani 1 1 d . . .
O1 O 1.0109(5) 0.1404(2) 0.1646(2) 0.0369(10) Uani 1 1 d . . .
O2 O 1.1179(5) 0.0378(2) 0.1442(3) 0.0421(11) Uani 1 1 d . . .
O3 O 0.6515(6) -0.0051(3) 0.4111(3) 0.0647(15) Uani 1 1 d . . .
O4 O 0.7419(5) -0.1047(3) 0.3689(3) 0.0486(12) Uani 1 1 d . . .
O5 O 0.6480(8) 0.5601(3) 0.0564(3) 0.0734(18) Uani 1 1 d . . .
H5A H 0.5639 0.5440 0.0714 0.088 Uiso 1 1 d R . .
H5B H 0.6606 0.5463 0.0122 0.088 Uiso 1 1 d R . .

loop_
_atom_site_aniso_label
_atom_site_aniso_U_11
_atom_site_aniso_U_22
_atom_site_aniso_U_33
_atom_site_aniso_U_23
_atom_site_aniso_U_13
_atom_site_aniso_U_12
C1 0.026(3) 0.036(4) 0.040(4) 0.004(3) 0.004(3) 0.011(3)
C2 0.047(4) 0.024(3) 0.043(4) -0.004(3) -0.014(3) 0.004(3)
C3 0.047(4) 0.023(3) 0.027(3) 0.001(2) -0.004(3) -0.003(3)
C4 0.042(3) 0.012(3) 0.028(3) -0.005(2) 0.007(3) 0.001(2)
C5 0.024(3) 0.021(3) 0.028(3) 0.002(2) 0.000(2) -0.001(2)
C6 0.031(3) 0.021(3) 0.032(3) 0.001(2) 0.007(2) 0.004(2)
C7 0.036(3) 0.020(3) 0.017(3) -0.002(2) -0.001(2) 0.003(2)
C8 0.029(3) 0.055(5) 0.031(3) 0.006(3) 0.005(3) -0.003(3)
C9 0.045(4) 0.035(4) 0.061(5) 0.013(3) -0.004(3) -0.004(3)
C10 0.035(4) 0.051(5) 0.105(7) 0.016(5) -0.016(4) -0.013(3)
C11 0.047(4) 0.059(5) 0.060(5) 0.002(4) -0.008(4) 0.015(4)
C12 0.054(4) 0.035(4) 0.045(4) -0.002(3) -0.006(3) 0.013(3)
C13 0.042(4) 0.038(4) 0.041(4) 0.000(3) -0.002(3) -0.001(3)
C14 0.058(4) 0.027(4) 0.038(4) -0.001(3) 0.001(3) -0.004(3)
C15 0.062(5) 0.039(4) 0.042(4) 0.001(3) 0.025(3) -0.001(3)
C16 0.074(5) 0.052(5) 0.041(4) -0.011(4) 0.019(4) 0.005(4)
C17 0.088(6) 0.037(4) 0.060(5) -0.012(4) 0.019(4) 0.008(4)
C18 0.051(4) 0.025(3) 0.045(4) 0.003(3) 0.010(3) -0.004(3)
C19 0.039(4) 0.051(4) 0.055(5) 0.007(4) -0.006(3) -0.008(3)
C20 0.036(4) 0.062(6) 0.092(7) 0.007(5) -0.010(4) -0.001(4)
C21 0.040(4) 0.077(6) 0.064(5) -0.003(4) -0.016(4) 0.015(4)
C22 0.063(5) 0.046(5) 0.065(5) -0.002(4) -0.005(4) 0.011(4)
C23 0.047(4) 0.034(4) 0.056(4) 0.001(3) -0.012(3) 0.006(3)
C24 0.058(4) 0.028(4) 0.045(4) 0.006(3) 0.013(3) 0.003(3)
C25 0.084(6) 0.044(5) 0.052(5) -0.014(4) 0.025(4) 0.003(4)
C26 0.078(6) 0.067(6) 0.036(4) 0.000(4) 0.023(4) -0.005(4)
C27 0.062(5) 0.043(4) 0.037(4) 0.008(3) 0.013(3) -0.013(3)
C28 0.044(4) 0.031(4) 0.037(4) 0.005(3) 0.001(3) -0.003(3)
Cu1 0.0309(4) 0.0339(4) 0.0255(4) -0.0001(3) 0.0028(3) 0.0038(3)
I1 0.0285(2) 0.0561(3) 0.0917(4) 0.0121(3) 0.0024(2) -0.0055(2)
I2 0.1127(5) 0.0770(4) 0.0291(3) 0.0128(2) -0.0196(3) -0.0479(4)
I3 0.0392(2) 0.0382(3) 0.0343(2) 0.00603(18) -0.00498(18) -0.00363(18)
N1 0.053(4) 0.061(4) 0.049(4) 0.005(3) -0.022(3) -0.008(3)
N2 0.034(3) 0.027(3) 0.027(3) -0.001(2) 0.004(2) 0.004(2)
N3 0.033(3) 0.029(3) 0.027(3) -0.002(2) 0.004(2) -0.002(2)
N4 0.039(3) 0.033(3) 0.032(3) -0.008(2) 0.002(2) 0.007(2)
N5 0.036(3) 0.034(3) 0.033(3) 0.002(2) 0.003(2) 0.001(2)
O1 0.048(3) 0.022(2) 0.040(2) 0.0045(18) 0.001(2) -0.0088(19)
O2 0.045(3) 0.038(3) 0.043(3) 0.005(2) 0.013(2) 0.000(2)
O3 0.071(4) 0.083(4) 0.042(3) -0.003(3) 0.021(3) -0.002(3)
O4 0.044(3) 0.050(3) 0.052(3) 0.023(2) 0.003(2) 0.000(2)
O5 0.111(5) 0.067(4) 0.043(3) -0.004(3) 0.009(3) -0.026(4)

loop_
_atom_type_symbol
_atom_type_description
_atom_type_scat_dispersion_real
_atom_type_scat_dispersion_imag
_atom_type_scat_source
C C 0.0033 0.0016 'International Tables Vol C Tables 4.2.6.8 and 6.1.1.4'
H H 0.0000 0.0000 'International Tables Vol C Tables 4.2.6.8 and 6.1.1.4'
N N 0.0061 0.0033 'International Tables Vol C Tables 4.2.6.8 and 6.1.1.4'
O O 0.0106 0.0060 'International Tables Vol C Tables 4.2.6.8 and 6.1.1.4'
Cu Cu 0.3201 1.2651 'International Tables Vol C Tables 4.2.6.8 and 6.1.1.4'
I I -0.4742 1.8119 'International Tables Vol C Tables 4.2.6.8 and 6.1.1.4'

loop_
_geom_angle_atom_site_label_1
_geom_angle_atom_site_label_2
_geom_angle_atom_site_label_3
_geom_angle
_geom_angle_site_symmetry_1
_geom_angle_site_symmetry_3
_geom_angle_publ_flag
C2 C1 C6 121.3(6) . . ?
C2 C1 I1 119.3(4) . . ?
C6 C1 I1 119.2(4) . . ?
C1 C2 C3 117.6(5) . . ?
C1 C2 N1 120.8(6) . . ?
C3 C2 N1 121.5(6) . . ?
C2 C3 C4 122.3(6) . . ?
C2 C3 I2 118.9(4) . . ?
C4 C3 I2 118.8(4) . . ?
C5 C4 C3 117.8(5) . . ?
C5 C4 C7 121.9(5) . . ?
C3 C4 C7 120.3(5) . . ?
C6 C5 C4 120.9(5) . . ?
C6 C5 I3 119.8(4) . . ?
C4 C5 I3 119.4(4) . . ?
C5 C6 C1 119.3(5) . . ?
C5 C6 C8 121.0(5) . . ?
C1 C6 C8 119.6(5) . . ?
O2 C7 O1 126.2(6) . . ?
O2 C7 C4 119.6(5) . . ?
O1 C7 C4 114.1(5) . . ?
O3 C8 O4 128.4(7) . . ?
O3 C8 C6 116.5(6) . . ?
O4 C8 C6 115.1(6) . . ?
N2 C9 C10 121.2(6) . . ?
N2 C9 H9 119.4 . . ?
C10 C9 H9 119.4 . . ?
C11 C10 C9 120.5(7) . . ?
C11 C10 H10 119.7 . . ?
C9 C10 H10 119.7 . . ?
C10 C11 C12 119.0(7) . . ?
C10 C11 H11 120.5 . . ?
C12 C11 H11 120.5 . . ?
C11 C12 C13 119.3(7) . . ?
C11 C12 H12 120.4 . . ?
C13 C12 H12 120.4 . . ?
N2 C13 C12 122.7(6) . . ?
N2 C13 H13 118.7 . . ?
C12 C13 H13 118.7 . . ?
N3 C14 C15 123.5(6) . . ?
N3 C14 H14 118.2 . . ?
C15 C14 H14 118.2 . . ?
C16 C15 C14 117.6(7) . . ?
C16 C15 H15 121.2 . . ?
C14 C15 H15 121.2 . . ?
C17 C16 C15 119.2(7) . . ?
C17 C16 H16 120.4 . . ?
C15 C16 H16 120.4 . . ?
C18 C17 C16 120.0(7) . . ?
C18 C17 H17 120.0 . . ?
C16 C17 H17 120.0 . . ?
N3 C18 C17 122.3(6) . . ?
N3 C18 H18 118.9 . . ?
C17 C18 H18 118.9 . . ?
N4 C19 C20 121.6(7) . . ?
N4 C19 H19 119.2 . . ?
C20 C19 H19 119.2 . . ?
C19 C20 C21 120.7(7) . . ?
C19 C20 H20 119.7 . . ?
C21 C20 H20 119.7 . . ?
C22 C21 C20 118.2(7) . . ?
C22 C21 H21 120.9 . . ?
C20 C21 H21 120.9 . . ?
C21 C22 C23 117.8(7) . . ?
C21 C22 H22 121.1 . . ?
C23 C22 H22 121.1 . . ?
N4 C23 C22 123.8(7) . . ?
N4 C23 H23 118.1 . . ?
C22 C23 H23 118.1 . . ?
N5 C24 C25 122.3(7) . . ?
N5 C24 H24 118.8 . . ?
C25 C24 H24 118.8 . . ?
C26 C25 C24 119.1(7) . . ?
C26 C25 H25 120.5 . . ?
C24 C25 H25 120.5 . . ?
C27 C26 C25 119.0(7) . . ?
C27 C26 H26 120.5 . . ?
C25 C26 H26 120.5 . . ?
C26 C27 C28 119.2(7) . . ?
C26 C27 H27 120.4 . . ?
C28 C27 H27 120.4 . . ?
N5 C28 C27 123.2(6) . . ?
N5 C28 H28 118.4 . . ?
C27 C28 H28 118.4 . . ?
N5 Cu1 N2 89.5(2) . . ?
N5 Cu1 N3 170.73(19) . . ?
N2 Cu1 N3 89.26(19) . . ?
N5 Cu1 N4 89.6(2) . . ?
N2 Cu1 N4 171.2(2) . . ?
N3 Cu1 N4 90.18(19) . . ?
N5 Cu1 O1 98.70(19) . . ?
N2 Cu1 O1 94.17(17) . . ?
N3 Cu1 O1 90.55(17) . . ?
N4 Cu1 O1 94.63(18) . . ?
C2 N1 H1A 120.0 . . ?
C2 N1 H1B 120.0 . . ?
H1A N1 H1B 120.0 . . ?
C13 N2 C9 117.2(5) . . ?
C13 N2 Cu1 122.6(4) . . ?
C9 N2 Cu1 120.2(4) . . ?
C14 N3 C18 117.3(5) . . ?
C14 N3 Cu1 120.4(4) . . ?
C18 N3 Cu1 122.2(4) . . ?
C23 N4 C19 117.9(6) . . ?
C23 N4 Cu1 124.2(4) . . ?
C19 N4 Cu1 117.9(5) . . ?
C28 N5 C24 117.2(6) . . ?
C28 N5 Cu1 121.8(4) . . ?
C24 N5 Cu1 121.1(4) . . ?
C7 O1 Cu1 151.9(4) . . ?
H5A O5 H5B 108.1 . . ?

loop_
_geom_bond_atom_site_label_1
_geom_bond_atom_site_label_2
_geom_bond_distance
_geom_bond_site_symmetry_2
_geom_bond_publ_flag
C1 C2 1.381(9) . ?
C1 C6 1.394(8) . ?
C1 I1 2.093(6) . ?
C2 C3 1.387(9) . ?
C2 N1 1.392(8) . ?
C3 C4 1.398(8) . ?
C3 I2 2.110(6) . ?
C4 C5 1.389(8) . ?
C4 C7 1.514(8) . ?
C5 C6 1.387(7) . ?
C5 I3 2.113(5) . ?
C6 C8 1.541(8) . ?
C7 O2 1.234(7) . ?
C7 O1 1.277(7) . ?
C8 O3 1.240(8) . ?
C8 O4 1.240(8) . ?
C9 N2 1.346(8) . ?
C9 C10 1.378(10) . ?
C9 H9 0.9300 . ?
C10 C11 1.335(11) . ?
C10 H10 0.9300 . ?
C11 C12 1.348(10) . ?
C11 H11 0.9300 . ?
C12 C13 1.377(9) . ?
C12 H12 0.9300 . ?
C13 N2 1.329(8) . ?
C13 H13 0.9300 . ?
C14 N3 1.325(8) . ?
C14 C15 1.380(9) . ?
C14 H14 0.9300 . ?
C15 C16 1.362(10) . ?
C15 H15 0.9300 . ?
C16 C17 1.356(11) . ?
C16 H16 0.9300 . ?
C17 C18 1.355(10) . ?
C17 H17 0.9300 . ?
C18 N3 1.331(8) . ?
C18 H18 0.9300 . ?
C19 N4 1.342(8) . ?
C19 C20 1.364(10) . ?
C19 H19 0.9300 . ?
C20 C21 1.378(12) . ?
C20 H20 0.9300 . ?
C21 C22 1.367(11) . ?
C21 H21 0.9300 . ?
C22 C23 1.398(9) . ?
C22 H22 0.9300 . ?
C23 N4 1.313(8) . ?
C23 H23 0.9300 . ?
C24 N5 1.354(8) . ?
C24 C25 1.380(10) . ?
C24 H24 0.9300 . ?
C25 C26 1.377(11) . ?
C25 H25 0.9300 . ?
C26 C27 1.367(11) . ?
C26 H26 0.9300 . ?
C27 C28 1.372(9) . ?
C27 H27 0.9300 . ?
C28 N5 1.339(8) . ?
C28 H28 0.9300 . ?
Cu1 N5 2.013(5) . ?
Cu1 N2 2.043(5) . ?
Cu1 N3 2.043(5) . ?
Cu1 N4 2.056(5) . ?
Cu1 O1 2.275(4) . ?
N1 H1A 0.8600 . ?
N1 H1B 0.8600 . ?
O5 H5A 0.8499 . ?
O5 H5B 0.8500 . ?
